data_7220269
loop_
_publ_author_name
'Cheuk, Dominic'
'Sv\"ard, Michael'
'Seaton, Colin'
'McArdle, Patrick'
'Rasmuson, \%Ake C.'

_publ_section_title
;
 Investigation into solid and solution properties of quinizarin
;
_journal_issue 21
_journal_name_full CrystEngComm
_journal_page_first 3985
_journal_paper_doi 10.1039/C5CE00147A
_journal_volume 17
_journal_year 2015
_chemical_formula_sum 'C14 H8 O4'
_chemical_formula_weight 240.20
_chemical_name_common Quinizarin
_chemical_name_systematic 1,4-dihydroxyanthraquinone
_space_group_crystal_system monoclinic
_space_group_IT_number 9
_space_group_name_Hall 'C -2yc'
_space_group_name_H-M_alt 'C 1 c 1'
_symmetry_space_group_name_Hall 'C -2yc'
_symmetry_space_group_name_H-M 'C 1 c 1'
_atom_sites_solution_hydrogens geom
_audit_creation_method SHELXL-2013
_audit_update_record
;
2015-01-22 deposited with the CCDC.
2015-04-21 downloaded from the CCDC.
;
_cell_angle_alpha 90
_cell_angle_beta 116.274(8)
_cell_angle_gamma 90
_cell_formula_units_Z 32
_cell_length_a 20.0099(12)
_cell_length_b 24.6219(9)
_cell_length_c 18.3201(11)
_cell_measurement_reflns_used 3617
_cell_measurement_temperature 93(2)
_cell_measurement_theta_max 28.9730
_cell_measurement_theta_min 3.2320
_cell_volume 8093.5(9)
_computing_cell_refinement
; 
'Fri Apr 26 14:59:31 2013' 
;
_computing_data_collection
; 
'Fri Apr 26 14:59:31 2013' 
;
_computing_data_reduction
; 
'Fri Apr 26 14:59:31 2013' 
;
_computing_structure_refinement 'SHELXL-2013 (Sheldrick, 2013)'
_diffrn_ambient_temperature 93(2)
_diffrn_detector_area_resol_mean 16.1048
_diffrn_measured_fraction_theta_full 0.998
_diffrn_measured_fraction_theta_max 0.998
_diffrn_measurement_device_type 'Xcalibur, Sapphire3'
_diffrn_measurement_method '\w scans'
_diffrn_radiation_type MoK\a
_diffrn_radiation_wavelength 0.71073
_diffrn_reflns_av_R_equivalents 0.0184
_diffrn_reflns_av_unetI/netI 0.0357
_diffrn_reflns_laue_measured_fraction_full 0.998
_diffrn_reflns_laue_measured_fraction_max 0.998
_diffrn_reflns_limit_h_max 24
_diffrn_reflns_limit_h_min -24
_diffrn_reflns_limit_k_max 25
_diffrn_reflns_limit_k_min -29
_diffrn_reflns_limit_l_max 22
_diffrn_reflns_limit_l_min -14
_diffrn_reflns_number 15736
_diffrn_reflns_point_group_measured_fraction_full 0.698
_diffrn_reflns_point_group_measured_fraction_max 0.697
_diffrn_reflns_theta_full 25.242
_diffrn_reflns_theta_max 25.350
_diffrn_reflns_theta_min 3.010
_exptl_absorpt_coefficient_mu 0.117
_exptl_absorpt_correction_T_max 1.00000
_exptl_absorpt_correction_T_min 0.80021
_exptl_absorpt_correction_type multi-scan
_exptl_absorpt_process_details
; 
'Fri Apr 26 14:59:31 2013' 
;
_exptl_crystal_colour Red
_exptl_crystal_density_diffrn 1.577
_exptl_crystal_description 'needle / plate'
_exptl_crystal_F_000 3968
_exptl_crystal_recrystallization_method 'Re-crystallisation from solvent: Acetic acid'
_exptl_crystal_size_max 0.50
_exptl_crystal_size_mid 0.25
_exptl_crystal_size_min 0.20
_refine_diff_density_max 0.216
_refine_diff_density_min -0.263
_refine_diff_density_rms 0.053
_refine_ls_abs_structure_details
; 
 Flack x determined using 1928 quotients [(I+)-(I-)]/[(I+)+(I-)] 
 (Parsons and Flack (2004), Acta Cryst. A60, s61). 
;
_refine_ls_abs_structure_Flack 0.6(10)
_refine_ls_extinction_method none
_refine_ls_goodness_of_fit_ref 1.034
_refine_ls_hydrogen_treatment constr
_refine_ls_matrix_type full
_refine_ls_number_parameters 1297
_refine_ls_number_reflns 10312
_refine_ls_number_restraints 2
_refine_ls_restrained_S_all 1.034
_refine_ls_R_factor_all 0.0672
_refine_ls_R_factor_gt 0.0441
_refine_ls_shift/su_max 0.000
_refine_ls_shift/su_mean 0.000
_refine_ls_structure_factor_coef Fsqd
_refine_ls_weighting_details
; 
 w=1/[\s^2^(Fo^2^)+(0.0634P)^2^+0.5406P] 
 where P=(Fo^2^+2Fc^2^)/3 
;
_refine_ls_weighting_scheme calc
_refine_ls_wR_factor_gt 0.1086
_refine_ls_wR_factor_ref 0.1253
_reflns_Friedel_coverage 0.395
_reflns_friedel_fraction_full 0.398
_reflns_friedel_fraction_max 0.395
_reflns_number_gt 7705
_reflns_number_total 10312
_reflns_threshold_expression 'I > 2\s(I)'
_cod_data_source_file c5ce00147a2.cif
_cod_data_source_block dc1
_cod_depositor_comments 'Adding full bibliography for 7220268--7220269.cif.'
_cod_original_cell_volume 8093.4(9)
_cod_database_code 7220269
_shelx_space_group_comment
; 
The symmetry employed for this shelxl refinement is uniquely defined 
by the following loop, which should always be used as a source of 
symmetry information in preference to the above space-group names. 
They are only intended as comments. 
;
_shelxl_version_number 2013-2

loop_
_space_group_symop_operation_xyz
'x, y, z'
'x, -y, z+1/2'
'x+1/2, y+1/2, z'
'x+1/2, -y+1/2, z+1/2'

loop_
_atom_site_label
_atom_site_type_symbol
_atom_site_fract_x
_atom_site_fract_y
_atom_site_fract_z
_atom_site_U_iso_or_equiv
_atom_site_adp_type
_atom_site_occupancy
_atom_site_site_symmetry_order
_atom_site_calc_flag
_atom_site_refinement_flags_posn
_atom_site_refinement_flags_adp
O3 O 0.22444(18) 0.10104(13) 0.20526(19) 0.0240(9) Uani 1 1 d . .
O1 O 0.11946(16) 0.06186(11) 0.07384(18) 0.0226(8) Uani 1 1 d . .
H1 H 0.1611 0.0625 0.1125 0.029 Uiso 1 1 calc R U
O4 O 0.05858(18) 0.27588(13) 0.1918(2) 0.0243(8) Uani 1 1 d . .
O2 O -0.05163(16) 0.23918(11) 0.06298(19) 0.0236(8) Uani 1 1 d . .
H2O2 H -0.0299 0.2608 0.1001 0.031 Uiso 1 1 calc R U
O8 O 0.32753(17) 0.28079(12) 0.20952(19) 0.0228(8) Uani 1 1 d . .
O7 O 0.49391(17) 0.10680(13) 0.2223(2) 0.0264(8) Uani 1 1 d . .
O5 O 0.38599(17) 0.06412(11) 0.09679(18) 0.0251(8) Uani 1 1 d . .
H5O5 H 0.4283 0.0657 0.1339 0.033 Uiso 1 1 calc R U
O6 O 0.21452(16) 0.24133(11) 0.08642(19) 0.0237(8) Uani 1 1 d . .
H6O6 H 0.2369 0.2633 0.1227 0.031 Uiso 1 1 calc R U
O15 O 0.46101(19) 0.34872(14) 0.1856(2) 0.0245(8) Uani 1 1 d . .
O16 O 0.30461(19) 0.52720(13) 0.1817(2) 0.0254(9) Uani 1 1 d . .
O13 O 0.57361(17) 0.38090(12) 0.3189(2) 0.0258(8) Uani 1 1 d . .
H13 H 0.5520 0.3605 0.2801 0.034 Uiso 1 1 calc R U
O14 O 0.41044(17) 0.56113(11) 0.31605(19) 0.0236(8) Uani 1 1 d . .
H14 H 0.3695 0.5623 0.2764 0.031 Uiso 1 1 calc R U
O27 O 0.43993(17) 0.84221(12) 0.1562(2) 0.0258(8) Uani 1 1 d . .
O25 O 0.55116(17) 0.87772(12) 0.28489(19) 0.0269(8) Uani 1 1 d . .
H25O H 0.5297 0.8570 0.2465 0.035 Uiso 1 1 calc R U
O28 O 0.26908(18) 1.00964(12) 0.1597(2) 0.0262(8) Uani 1 1 d . .
O26 O 0.37767(18) 1.05009(11) 0.28789(19) 0.0267(8) Uani 1 1 d . .
H26O H 0.3358 1.0497 0.2498 0.035 Uiso 1 1 calc R U
O23 O 0.43966(18) 0.59778(13) 0.1599(2) 0.0231(8) Uani 1 1 d . .
O21 O 0.54807(18) 0.63355(13) 0.2916(2) 0.0269(8) Uani 1 1 d . .
H21 H 0.5281 0.6128 0.2529 0.035 Uiso 1 1 calc R U
O24 O 0.26716(19) 0.76664(13) 0.1547(2) 0.0286(8) Uani 1 1 d . .
O12 O 0.04222(17) 0.51878(13) 0.1732(2) 0.0265(8) Uani 1 1 d . .
O9 O 0.32009(16) 0.38155(11) 0.3047(2) 0.0261(8) Uani 1 1 d . .
H9 H 0.2981 0.3600 0.2676 0.034 Uiso 1 1 calc R U
O10 O 0.15045(17) 0.55835(11) 0.30076(18) 0.0252(8) Uani 1 1 d . .
H10 H 0.1083 0.5576 0.2632 0.033 Uiso 1 1 calc R U
O11 O 0.20663(17) 0.34551(12) 0.1758(2) 0.0269(8) Uani 1 1 d . .
O30 O 0.11245(17) 0.81929(12) 0.0713(2) 0.0256(8) Uani 1 1 d . .
H30O H 0.1536 0.8175 0.1105 0.033 Uiso 1 1 calc R U
O29 O -0.04952(17) 0.99936(12) 0.0715(2) 0.0254(8) Uani 1 1 d . .
H29 H -0.0281 1.0193 0.1110 0.033 Uiso 1 1 calc R U
O32 O 0.21896(18) 0.85361(13) 0.2054(2) 0.0279(8) Uani 1 1 d . .
O31 O 0.06145(17) 1.02974(13) 0.2064(2) 0.0246(8) Uani 1 1 d . .
O17 O 0.15146(18) 0.57430(12) 0.1039(2) 0.0261(8) Uani 1 1 d . .
H17O H 0.1934 0.5749 0.1420 0.034 Uiso 1 1 calc R U
O19 O 0.25896(18) 0.61620(13) 0.2317(2) 0.0274(8) Uani 1 1 d . .
O20 O 0.08725(17) 0.78415(12) 0.2293(2) 0.0236(8) Uani 1 1 d . .
O18 O -0.02335(17) 0.74707(13) 0.1013(2) 0.0253(8) Uani 1 1 d . .
H18 H -0.0024 0.7683 0.1392 0.033 Uiso 1 1 calc R U
O22 O 0.37299(18) 0.80697(12) 0.2854(2) 0.0276(8) Uani 1 1 d . .
H22 H 0.3317 0.8069 0.2461 0.036 Uiso 1 1 calc R U
C1 C 0.0817(3) 0.10635(18) 0.0755(3) 0.0161(11) Uani 1 1 d . .
C2 C 0.0082(3) 0.1124(2) 0.0129(3) 0.0205(12) Uani 1 1 d . .
H2 H -0.0119 0.0860 -0.0273 0.027 Uiso 1 1 calc R U
C3 C -0.0333(3) 0.15664(19) 0.0114(3) 0.0203(11) Uani 1 1 d . .
H3 H -0.0816 0.1596 -0.0298 0.026 Uiso 1 1 calc R U
C4 C -0.0056(3) 0.19730(19) 0.0693(3) 0.0182(12) Uani 1 1 d . .
C5 C 0.2030(3) 0.27002(19) 0.3184(3) 0.0195(11) Uani 1 1 d . .
H5 H 0.1741 0.3000 0.3167 0.025 Uiso 1 1 calc R U
C6 C 0.2747(3) 0.26584(19) 0.3791(3) 0.0230(12) Uani 1 1 d . .
H6 H 0.2939 0.2925 0.4190 0.030 Uiso 1 1 calc R U
C7 C 0.3181(3) 0.22189(19) 0.3805(3) 0.0209(11) Uani 1 1 d . .
H7 H 0.3669 0.2197 0.4209 0.027 Uiso 1 1 calc R U
C8 C 0.2902(3) 0.18113(19) 0.3230(3) 0.0198(11) Uani 1 1 d . .
H8 H 0.3198 0.1516 0.3247 0.026 Uiso 1 1 calc R U
C9 C 0.1866(3) 0.14074(19) 0.2008(3) 0.0141(11) Uani 1 1 d . .
C10 C 0.0966(3) 0.23555(19) 0.1938(3) 0.0170(11) Uani 1 1 d . .
C11 C 0.1108(3) 0.14699(18) 0.1355(3) 0.0140(10) Uani 1 1 d . .
C12 C 0.0674(3) 0.19326(18) 0.1328(3) 0.0150(11) Uani 1 1 d . .
C13 C 0.1741(3) 0.23012(18) 0.2604(3) 0.0149(10) Uani 1 1 d . .
C14 C 0.2165(3) 0.18492(17) 0.2619(3) 0.0120(10) Uani 1 1 d . .
C15 C 0.3477(3) 0.10840(18) 0.0985(3) 0.0181(11) Uani 1 1 d . .
C16 C 0.2722(3) 0.11264(19) 0.0389(3) 0.0204(11) Uani 1 1 d . .
H16 H 0.2512 0.0850 0.0010 0.027 Uiso 1 1 calc R U
C17 C 0.2305(3) 0.15676(19) 0.0369(3) 0.0213(11) Uani 1 1 d . .
H17 H 0.1812 0.1586 -0.0023 0.028 Uiso 1 1 calc R U
C18 C 0.2602(3) 0.19925(19) 0.0924(3) 0.0184(11) Uani 1 1 d . .
C19 C 0.3345(2) 0.19663(18) 0.1538(3) 0.0171(11) Uani 1 1 d . .
C20 C 0.3778(2) 0.15004(18) 0.1561(3) 0.0148(10) Uani 1 1 d . .
C21 C 0.4546(3) 0.14552(18) 0.2192(3) 0.0175(11) Uani 1 1 d . .
C22 C 0.4842(2) 0.18898(17) 0.2813(3) 0.0122(10) Uani 1 1 d . .
C23 C 0.5574(2) 0.18455(18) 0.3435(3) 0.0172(10) Uani 1 1 d . .
H23 H 0.5870 0.1551 0.3449 0.022 Uiso 1 1 calc R U
C24 C 0.5847(2) 0.22443(17) 0.4024(3) 0.0191(10) Uani 1 1 d . .
H24 H 0.6331 0.2217 0.4437 0.025 Uiso 1 1 calc R U
C25 C 0.5409(2) 0.26844(18) 0.4006(3) 0.0210(11) Uani 1 1 d . .
H25 H 0.5596 0.2947 0.4412 0.027 Uiso 1 1 calc R U
C26 C 0.4699(3) 0.27337(18) 0.3391(3) 0.0171(11) Uani 1 1 d . .
H26 H 0.4409 0.3032 0.3378 0.022 Uiso 1 1 calc R U
C27 C 0.4414(2) 0.23427(18) 0.2795(3) 0.0148(10) Uani 1 1 d . .
C28 C 0.3645(2) 0.23967(19) 0.2127(3) 0.0163(11) Uani 1 1 d . .
C29 C 0.2747(3) 0.42321(18) 0.2989(3) 0.0188(11) Uani 1 1 d . .
C30 C 0.3042(3) 0.46462(18) 0.3583(3) 0.0207(11) Uani 1 1 d . .
H30 H 0.3530 0.4618 0.3987 0.027 Uiso 1 1 calc R U
C31 C 0.2620(3) 0.50874(18) 0.3570(3) 0.0226(11) Uani 1 1 d . .
H31 H 0.2824 0.5357 0.3963 0.029 Uiso 1 1 calc R U
C32 C 0.1886(3) 0.51351(18) 0.2973(3) 0.0198(11) Uani 1 1 d . .
C33 C 0.1576(3) 0.47393(18) 0.2376(3) 0.0186(11) Uani 1 1 d . .
C34 C 0.0812(3) 0.47945(19) 0.1735(3) 0.0193(11) Uani 1 1 d . .
C35 C 0.0508(3) 0.43829(18) 0.1087(3) 0.0197(11) Uani 1 1 d . .
C36 C -0.0202(3) 0.44472(19) 0.0462(3) 0.0223(12) Uani 1 1 d . .
H36 H -0.0488 0.4746 0.0458 0.029 Uiso 1 1 calc R U
C37 C -0.0490(3) 0.40643(19) -0.0162(3) 0.0263(12) Uani 1 1 d . .
H37 H -0.0964 0.4110 -0.0587 0.034 Uiso 1 1 calc R U
C38 C -0.0065(3) 0.36158(19) -0.0146(3) 0.0255(12) Uani 1 1 d . .
H38 H -0.0262 0.3359 -0.0560 0.033 Uiso 1 1 calc R U
C39 C 0.0648(3) 0.35425(19) 0.0476(3) 0.0235(12) Uani 1 1 d . .
H39 H 0.0929 0.3241 0.0479 0.031 Uiso 1 1 calc R U
C40 C 0.0940(3) 0.39326(18) 0.1102(3) 0.0185(11) Uani 1 1 d . .
C41 C 0.1704(3) 0.38562(18) 0.1755(3) 0.0177(11) Uani 1 1 d . .
C42 C 0.2017(3) 0.42812(17) 0.2387(3) 0.0165(11) Uani 1 1 d . .
C43 C 0.5293(3) 0.42328(18) 0.3134(3) 0.0171(11) Uani 1 1 d . .
C44 C 0.5580(3) 0.46234(19) 0.3764(3) 0.0207(12) Uani 1 1 d . .
H44 H 0.6052 0.4575 0.4192 0.027 Uiso 1 1 calc R U
C45 C 0.5171(3) 0.50696(19) 0.3752(3) 0.0209(12) Uani 1 1 d . .
H45 H 0.5369 0.5321 0.4173 0.027 Uiso 1 1 calc R U
C46 C 0.4469(3) 0.51548(18) 0.3125(3) 0.0182(11) Uani 1 1 d . .
C47 C 0.4156(3) 0.47731(18) 0.2494(3) 0.0166(11) Uani 1 1 d . .
C48 C 0.3415(3) 0.48596(19) 0.1836(3) 0.0178(11) Uani 1 1 d . .
C49 C 0.3086(3) 0.44509(18) 0.1189(3) 0.0192(12) Uani 1 1 d . .
C50 C 0.2382(3) 0.45235(19) 0.0564(3) 0.0230(12) Uani 1 1 d . .
H50 H 0.2109 0.4831 0.0557 0.030 Uiso 1 1 calc R U
C51 C 0.2079(3) 0.4145(2) -0.0049(3) 0.0255(12) Uani 1 1 d . .
H51 H 0.1603 0.4198 -0.0467 0.033 Uiso 1 1 calc R U
C52 C 0.2478(3) 0.3690(2) -0.0048(3) 0.0263(13) Uani 1 1 d . .
H52 H 0.2270 0.3439 -0.0468 0.034 Uiso 1 1 calc R U
C53 C 0.3188(3) 0.3601(2) 0.0572(3) 0.0227(12) Uani 1 1 d . .
H53 H 0.3454 0.3291 0.0571 0.029 Uiso 1 1 calc R U
C54 C 0.3499(3) 0.39874(19) 0.1204(3) 0.0178(11) Uani 1 1 d . .
C55 C 0.4260(3) 0.38941(18) 0.1860(3) 0.0157(11) Uani 1 1 d . .
C56 C 0.4576(3) 0.43069(17) 0.2509(3) 0.0165(11) Uani 1 1 d . .
C57 C 0.1130(3) 0.61789(18) 0.1081(3) 0.0188(11) Uani 1 1 d . .
C58 C 0.0392(3) 0.6231(2) 0.0467(3) 0.0254(13) Uani 1 1 d . .
H58 H 0.0196 0.5967 0.0064 0.033 Uiso 1 1 calc R U
C59 C -0.0039(3) 0.66639(19) 0.0456(3) 0.0226(11) Uani 1 1 d . .
H59 H -0.0522 0.6692 0.0043 0.029 Uiso 1 1 calc R U
C60 C 0.0237(3) 0.70669(19) 0.1061(3) 0.0188(11) Uani 1 1 d . .
C61 C 0.0964(2) 0.70252(17) 0.1677(3) 0.0142(10) Uani 1 1 d . .
C62 C 0.1252(3) 0.74431(19) 0.2304(3) 0.0166(11) Uani 1 1 d . .
C63 C 0.2016(3) 0.73826(18) 0.2975(3) 0.0151(10) Uani 1 1 d . .
C64 C 0.2290(3) 0.77565(19) 0.3594(3) 0.0215(11) Uani 1 1 d . .
H64 H 0.1996 0.8049 0.3595 0.028 Uiso 1 1 calc R U
C65 C 0.3004(2) 0.77006(19) 0.4219(3) 0.0222(11) Uani 1 1 d . .
H65 H 0.3186 0.7954 0.4640 0.029 Uiso 1 1 calc R U
C66 C 0.3444(3) 0.72668(19) 0.4218(3) 0.0225(11) Uani 1 1 d . .
H66 H 0.3924 0.7232 0.4636 0.029 Uiso 1 1 calc R U
C67 C 0.3180(2) 0.68887(19) 0.3604(3) 0.0195(11) Uani 1 1 d . .
H67 H 0.3479 0.6599 0.3606 0.025 Uiso 1 1 calc R U
C68 C 0.2456(3) 0.69423(18) 0.2974(3) 0.0163(11) Uani 1 1 d . .
C69 C 0.2177(3) 0.65310(18) 0.2321(3) 0.0182(11) Uani 1 1 d . .
C70 C 0.1413(3) 0.65767(19) 0.1686(3) 0.0178(11) Uani 1 1 d . .
C71 C 0.5011(3) 0.67419(19) 0.2852(3) 0.0212(12) Uani 1 1 d . .
C72 C 0.5267(3) 0.71424(19) 0.3471(3) 0.0225(11) Uani 1 1 d . .
H72 H 0.5740 0.7109 0.3902 0.029 Uiso 1 1 calc R U
C73 C 0.4839(3) 0.7572(2) 0.3449(3) 0.0260(13) Uani 1 1 d . .
H73 H 0.5026 0.7833 0.3858 0.034 Uiso 1 1 calc R U
C74 C 0.4117(3) 0.76316(18) 0.2818(3) 0.0189(11) Uani 1 1 d . .
C75 C 0.3843(3) 0.72424(18) 0.2205(3) 0.0159(11) Uani 1 1 d . .
C76 C 0.3083(3) 0.72888(17) 0.1550(3) 0.0181(11) Uani 1 1 d . .
C77 C 0.2805(3) 0.68767(19) 0.0896(3) 0.0181(11) Uani 1 1 d . .
C78 C 0.2089(3) 0.6922(2) 0.0273(3) 0.0228(12) Uani 1 1 d . .
H78 H 0.1791 0.7214 0.0266 0.030 Uiso 1 1 calc R U
C79 C 0.1815(3) 0.6536(2) -0.0335(3) 0.0252(12) Uani 1 1 d . .
H79 H 0.1331 0.6564 -0.0747 0.033 Uiso 1 1 calc R U
C80 C 0.2264(3) 0.6109(2) -0.0329(3) 0.0240(12) Uani 1 1 d . .
H80 H 0.2080 0.5854 -0.0747 0.031 Uiso 1 1 calc R U
C81 C 0.2982(3) 0.6049(2) 0.0285(3) 0.0223(12) Uani 1 1 d . .
H81 H 0.3277 0.5758 0.0284 0.029 Uiso 1 1 calc R U
C82 C 0.3255(3) 0.64433(18) 0.0912(3) 0.0161(11) Uani 1 1 d . .
C83 C 0.4015(3) 0.63730(19) 0.1578(3) 0.0183(11) Uani 1 1 d . .
C84 C 0.4300(3) 0.67938(18) 0.2229(3) 0.0175(11) Uani 1 1 d . .
C85 C 0.5045(3) 0.91839(19) 0.2816(3) 0.0215(11) Uani 1 1 d . .
C86 C 0.5328(3) 0.9587(2) 0.3430(3) 0.0272(12) Uani 1 1 d . .
H86 H 0.5815 0.9562 0.3836 0.035 Uiso 1 1 calc R U
C87 C 0.4893(3) 1.0011(2) 0.3430(3) 0.0257(12) Uani 1 1 d . .
H87 H 0.5089 1.0272 0.3837 0.033 Uiso 1 1 calc R U
C88 C 0.4159(3) 1.00628(18) 0.2833(3) 0.0200(11) Uani 1 1 d . .
C89 C 0.3861(3) 0.96675(18) 0.2220(3) 0.0175(10) Uani 1 1 d . .
C90 C 0.3097(3) 0.97179(17) 0.1591(3) 0.0183(11) Uani 1 1 d . .
C91 C 0.2795(3) 0.93024(17) 0.0933(3) 0.0168(11) Uani 1 1 d . .
C92 C 0.2071(3) 0.93504(18) 0.0340(3) 0.0207(11) Uani 1 1 d . .
H92 H 0.1774 0.9638 0.0350 0.027 Uiso 1 1 calc R U
C93 C 0.1790(3) 0.89603(18) -0.0280(3) 0.0231(11) Uani 1 1 d . .
H93 H 0.1301 0.8986 -0.0681 0.030 Uiso 1 1 calc R U
C94 C 0.2237(3) 0.85362(18) -0.0298(3) 0.0234(11) Uani 1 1 d . .
H94 H 0.2047 0.8284 -0.0719 0.030 Uiso 1 1 calc R U
C95 C 0.2961(3) 0.84817(19) 0.0300(3) 0.0241(12) Uani 1 1 d . .
H95 H 0.3256 0.8192 0.0289 0.031 Uiso 1 1 calc R U
C96 C 0.3247(3) 0.88742(18) 0.0931(3) 0.0177(11) Uani 1 1 d . .
C97 C 0.4017(3) 0.88116(17) 0.1573(3) 0.0180(11) Uani 1 1 d . .
C98 C 0.4320(3) 0.92287(17) 0.2219(3) 0.0166(11) Uani 1 1 d . .
C99 C -0.0053(3) 0.95670(18) 0.0767(3) 0.0186(11) Uani 1 1 d . .
C100 C -0.0344(3) 0.91875(19) 0.0141(3) 0.0226(11) Uani 1 1 d . .
H100 H -0.0819 0.9239 -0.0279 0.029 Uiso 1 1 calc R U
C101 C 0.0058(3) 0.87393(19) 0.0131(3) 0.0208(11) Uani 1 1 d . .
H101 H -0.0142 0.8497 -0.0303 0.027 Uiso 1 1 calc R U
C102 C 0.0774(3) 0.86400(18) 0.0771(3) 0.0191(11) Uani 1 1 d . .
C103 C 0.1065(2) 0.90202(18) 0.1405(3) 0.0157(10) Uani 1 1 d . .
C104 C 0.1821(3) 0.89293(19) 0.2058(3) 0.0185(11) Uani 1 1 d . .
C105 C 0.2127(2) 0.93366(17) 0.2720(3) 0.0160(11) Uani 1 1 d . .
C106 C 0.2854(3) 0.92545(19) 0.3343(3) 0.0240(12) Uani 1 1 d . .
H106 H 0.3130 0.8952 0.3337 0.031 Uiso 1 1 calc R U
C107 C 0.3149(3) 0.9633(2) 0.3965(3) 0.0273(12) Uani 1 1 d . .
H107 H 0.3623 0.9581 0.4387 0.036 Uiso 1 1 calc R U
C108 C 0.2740(3) 1.0092(2) 0.3963(3) 0.0265(12) Uani 1 1 d . .
H108 H 0.2942 1.0345 0.4382 0.034 Uiso 1 1 calc R U
C109 C 0.2038(3) 1.0172(2) 0.3341(3) 0.0241(12) Uani 1 1 d . .
H109 H 0.1769 1.0481 0.3338 0.031 Uiso 1 1 calc R U
C110 C 0.1732(3) 0.97978(18) 0.2728(3) 0.0164(11) Uani 1 1 d . .
C111 C 0.0969(2) 0.98891(18) 0.2057(3) 0.0172(11) Uani 1 1 d . .
C112 C 0.0655(3) 0.94905(18) 0.1409(3) 0.0169(11) Uani 1 1 d . .

loop_
_atom_site_aniso_label
_atom_site_aniso_U_11
_atom_site_aniso_U_22
_atom_site_aniso_U_33
_atom_site_aniso_U_23
_atom_site_aniso_U_13
_atom_site_aniso_U_12
O3 0.025(2) 0.0229(17) 0.0193(19) 0.0013(15) 0.0054(16) 0.0086(16)
O1 0.0217(17) 0.0221(16) 0.0187(17) -0.0036(13) 0.0041(15) 0.0041(14)
O4 0.0228(19) 0.0185(17) 0.027(2) -0.0051(14) 0.0065(16) 0.0066(15)
O2 0.0175(17) 0.0232(16) 0.0220(18) -0.0020(14) 0.0014(15) 0.0067(14)
O8 0.0206(17) 0.0189(17) 0.0247(19) -0.0027(14) 0.0062(15) 0.0075(14)
O7 0.0211(18) 0.0255(18) 0.027(2) -0.0061(15) 0.0058(16) 0.0036(15)
O5 0.0222(17) 0.0207(15) 0.0226(18) -0.0076(13) 0.0010(15) 0.0032(13)
O6 0.0164(16) 0.0244(16) 0.0208(18) 0.0001(14) -0.0005(14) 0.0081(14)
O15 0.0218(18) 0.0197(18) 0.031(2) 0.0010(15) 0.0106(16) 0.0055(15)
O16 0.0260(19) 0.0188(17) 0.028(2) -0.0051(15) 0.0086(17) 0.0037(15)
O13 0.0215(18) 0.0243(17) 0.028(2) -0.0004(15) 0.0073(16) 0.0050(15)
O14 0.0266(18) 0.0163(16) 0.0246(19) -0.0053(14) 0.0084(16) 0.0017(14)
O27 0.0246(18) 0.0240(17) 0.0279(19) 0.0004(15) 0.0107(16) 0.0076(15)
O25 0.0227(18) 0.0275(17) 0.0220(19) -0.0021(14) 0.0021(15) 0.0098(15)
O28 0.0239(18) 0.0254(17) 0.0251(19) -0.0041(15) 0.0070(16) 0.0103(15)
O26 0.0268(19) 0.0229(17) 0.0233(18) -0.0077(14) 0.0046(16) 0.0061(14)
O23 0.0238(18) 0.0185(17) 0.026(2) -0.0005(15) 0.0102(16) 0.0080(15)
O21 0.0230(18) 0.0303(18) 0.0201(18) -0.0023(15) 0.0030(15) 0.0079(15)
O24 0.030(2) 0.0258(17) 0.027(2) -0.0024(15) 0.0096(17) 0.0138(16)
O12 0.0207(18) 0.0231(17) 0.031(2) -0.0069(15) 0.0067(16) 0.0080(15)
O9 0.0202(17) 0.0229(16) 0.0284(19) 0.0014(14) 0.0044(15) 0.0039(14)
O10 0.0224(17) 0.0241(16) 0.0229(18) -0.0067(13) 0.0044(15) 0.0032(14)
O11 0.0232(18) 0.0231(17) 0.031(2) 0.0006(15) 0.0093(16) 0.0082(15)
O30 0.0252(18) 0.0221(17) 0.0263(19) -0.0036(14) 0.0086(16) 0.0052(15)
O29 0.0221(18) 0.0215(16) 0.027(2) -0.0005(14) 0.0060(16) 0.0045(14)
O32 0.0236(18) 0.0271(18) 0.031(2) 0.0001(16) 0.0103(17) 0.0127(16)
O31 0.0248(19) 0.0213(17) 0.027(2) -0.0012(15) 0.0113(17) 0.0067(15)
O17 0.0244(18) 0.0225(17) 0.0270(19) -0.0056(15) 0.0073(16) 0.0029(15)
O19 0.0240(19) 0.0231(17) 0.030(2) -0.0034(15) 0.0068(17) 0.0052(16)
O20 0.0208(18) 0.0227(18) 0.025(2) 0.0007(15) 0.0081(16) 0.0088(15)
O18 0.0191(17) 0.0250(18) 0.025(2) -0.0021(15) 0.0038(15) 0.0088(15)
O22 0.0328(19) 0.0209(16) 0.029(2) -0.0055(14) 0.0140(17) 0.0030(15)
C1 0.017(3) 0.016(2) 0.015(2) 0.002(2) 0.007(2) 0.003(2)
C2 0.017(3) 0.029(3) 0.012(3) -0.004(2) 0.004(2) -0.009(2)
C3 0.015(3) 0.029(3) 0.014(2) 0.001(2) 0.004(2) -0.003(2)
C4 0.015(3) 0.025(3) 0.018(3) 0.007(2) 0.010(2) 0.006(2)
C5 0.022(3) 0.017(2) 0.017(3) 0.000(2) 0.007(2) 0.001(2)
C6 0.029(3) 0.022(2) 0.018(3) -0.006(2) 0.010(2) -0.004(2)
C7 0.015(2) 0.032(3) 0.015(2) 0.001(2) 0.005(2) -0.004(2)
C8 0.018(3) 0.025(2) 0.016(3) 0.004(2) 0.007(2) 0.004(2)
C9 0.015(2) 0.016(2) 0.012(2) 0.0040(19) 0.007(2) 0.005(2)
C10 0.020(3) 0.017(2) 0.017(3) 0.004(2) 0.011(2) 0.005(2)
C11 0.012(2) 0.018(2) 0.009(2) 0.0016(19) 0.002(2) -0.002(2)
C12 0.014(2) 0.021(2) 0.010(2) 0.0039(19) 0.006(2) 0.000(2)
C13 0.014(2) 0.020(2) 0.010(2) 0.0033(19) 0.005(2) -0.001(2)
C14 0.011(2) 0.014(2) 0.009(2) 0.0016(18) 0.002(2) 0.0005(19)
C15 0.020(2) 0.018(2) 0.017(2) 0.002(2) 0.008(2) 0.003(2)
C16 0.017(3) 0.025(2) 0.013(2) -0.005(2) 0.000(2) -0.007(2)
C17 0.016(2) 0.030(3) 0.013(2) 0.003(2) 0.002(2) -0.003(2)
C18 0.015(2) 0.024(2) 0.017(3) 0.005(2) 0.007(2) 0.004(2)
C19 0.015(2) 0.023(2) 0.012(2) 0.0050(19) 0.004(2) 0.003(2)
C20 0.012(2) 0.017(2) 0.011(2) 0.0018(19) 0.001(2) -0.0014(19)
C21 0.019(3) 0.019(2) 0.017(3) 0.004(2) 0.009(2) 0.007(2)
C22 0.012(2) 0.015(2) 0.008(2) 0.0019(18) 0.003(2) -0.0001(19)
C23 0.014(2) 0.019(2) 0.017(2) 0.0041(19) 0.005(2) 0.0027(19)
C24 0.015(2) 0.026(2) 0.013(2) 0.000(2) 0.004(2) -0.003(2)
C25 0.022(3) 0.020(2) 0.017(2) -0.007(2) 0.006(2) -0.005(2)
C26 0.015(2) 0.019(2) 0.017(3) 0.000(2) 0.007(2) 0.000(2)
C27 0.013(2) 0.018(2) 0.009(2) 0.0023(18) 0.002(2) -0.0024(19)
C28 0.008(2) 0.024(3) 0.014(3) 0.003(2) 0.002(2) 0.001(2)
C29 0.021(3) 0.018(2) 0.019(3) 0.008(2) 0.010(2) 0.002(2)
C30 0.015(2) 0.024(2) 0.022(3) 0.001(2) 0.007(2) -0.005(2)
C31 0.029(3) 0.018(2) 0.022(3) -0.004(2) 0.012(2) -0.005(2)
C32 0.025(3) 0.015(2) 0.022(3) -0.001(2) 0.013(2) 0.001(2)
C33 0.024(3) 0.018(2) 0.016(3) 0.001(2) 0.012(2) 0.001(2)
C34 0.024(3) 0.016(2) 0.020(3) 0.003(2) 0.011(2) 0.001(2)
C35 0.021(3) 0.021(2) 0.020(3) 0.004(2) 0.012(2) 0.001(2)
C36 0.020(3) 0.026(3) 0.018(3) 0.005(2) 0.006(2) 0.005(2)
C37 0.021(2) 0.036(3) 0.016(3) -0.002(2) 0.003(2) -0.003(2)
C38 0.026(3) 0.030(3) 0.020(3) -0.008(2) 0.010(2) -0.006(2)
C39 0.028(3) 0.021(2) 0.027(3) -0.004(2) 0.017(2) -0.002(2)
C40 0.022(3) 0.015(2) 0.024(3) -0.003(2) 0.015(2) -0.004(2)
C41 0.021(3) 0.013(2) 0.024(3) 0.004(2) 0.014(2) 0.005(2)
C42 0.019(3) 0.013(2) 0.019(3) 0.0013(19) 0.010(2) -0.0007(19)
C43 0.021(3) 0.014(2) 0.019(3) 0.003(2) 0.011(2) -0.001(2)
C44 0.022(3) 0.024(3) 0.015(3) 0.001(2) 0.006(2) -0.004(2)
C45 0.029(3) 0.019(2) 0.017(3) -0.002(2) 0.011(2) -0.004(2)
C46 0.028(3) 0.013(2) 0.020(3) 0.003(2) 0.017(2) 0.000(2)
C47 0.024(3) 0.012(2) 0.018(3) 0.002(2) 0.013(2) -0.002(2)
C48 0.024(3) 0.015(2) 0.020(3) 0.002(2) 0.014(2) 0.004(2)
C49 0.025(3) 0.020(2) 0.015(3) 0.004(2) 0.011(2) -0.001(2)
C50 0.022(3) 0.024(3) 0.025(3) 0.002(2) 0.012(2) 0.003(2)
C51 0.019(3) 0.033(3) 0.019(3) -0.001(2) 0.004(2) -0.002(2)
C52 0.024(3) 0.030(3) 0.022(3) -0.010(2) 0.007(2) -0.011(2)
C53 0.022(3) 0.024(3) 0.023(3) -0.005(2) 0.012(2) -0.003(2)
C54 0.021(3) 0.016(2) 0.020(3) -0.004(2) 0.013(2) -0.005(2)
C55 0.018(3) 0.011(2) 0.022(3) 0.005(2) 0.013(2) 0.000(2)
C56 0.018(3) 0.010(2) 0.023(3) -0.003(2) 0.011(2) -0.005(2)
C57 0.018(3) 0.017(2) 0.020(3) 0.005(2) 0.008(2) 0.003(2)
C58 0.023(3) 0.029(3) 0.018(3) -0.005(2) 0.003(2) -0.008(2)
C59 0.017(3) 0.026(3) 0.019(3) -0.001(2) 0.002(2) 0.000(2)
C60 0.021(3) 0.019(2) 0.018(3) 0.005(2) 0.010(2) 0.004(2)
C61 0.016(2) 0.012(2) 0.014(2) 0.0031(19) 0.007(2) 0.0006(19)
C62 0.016(2) 0.018(2) 0.018(3) 0.001(2) 0.010(2) 0.001(2)
C63 0.017(2) 0.016(2) 0.014(3) 0.003(2) 0.008(2) 0.001(2)
C64 0.023(3) 0.020(3) 0.026(3) -0.001(2) 0.014(2) -0.001(2)
C65 0.021(3) 0.029(3) 0.020(3) -0.006(2) 0.012(2) -0.007(2)
C66 0.019(2) 0.030(3) 0.018(3) 0.000(2) 0.007(2) -0.003(2)
C67 0.017(2) 0.021(2) 0.020(3) 0.004(2) 0.007(2) 0.003(2)
C68 0.016(2) 0.021(2) 0.013(2) 0.000(2) 0.008(2) -0.001(2)
C69 0.016(2) 0.019(2) 0.021(3) 0.007(2) 0.010(2) 0.005(2)
C70 0.019(2) 0.020(3) 0.012(2) 0.000(2) 0.005(2) -0.005(2)
C71 0.023(3) 0.019(2) 0.021(3) 0.004(2) 0.010(2) 0.002(2)
C72 0.018(3) 0.029(3) 0.016(3) -0.001(2) 0.004(2) 0.000(2)
C73 0.030(3) 0.025(3) 0.026(3) -0.009(2) 0.014(3) -0.008(2)
C74 0.027(3) 0.014(2) 0.024(3) -0.001(2) 0.019(2) 0.000(2)
C75 0.023(3) 0.014(2) 0.016(3) 0.004(2) 0.013(2) -0.001(2)
C76 0.028(3) 0.013(2) 0.018(3) 0.001(2) 0.015(2) 0.001(2)
C77 0.018(3) 0.023(3) 0.017(3) 0.006(2) 0.011(2) -0.002(2)
C78 0.024(3) 0.028(3) 0.018(3) 0.003(2) 0.010(2) 0.000(2)
C79 0.017(3) 0.034(3) 0.021(3) 0.002(2) 0.005(2) -0.003(2)
C80 0.025(3) 0.027(3) 0.019(3) -0.003(2) 0.009(2) -0.005(2)
C81 0.028(3) 0.021(3) 0.021(3) -0.006(2) 0.014(3) -0.001(2)
C82 0.018(3) 0.013(2) 0.020(3) 0.0019(19) 0.011(2) 0.000(2)
C83 0.026(3) 0.016(2) 0.017(3) 0.003(2) 0.013(2) 0.000(2)
C84 0.022(3) 0.016(2) 0.018(3) 0.000(2) 0.012(2) -0.001(2)
C85 0.021(3) 0.020(2) 0.020(3) 0.005(2) 0.006(2) 0.004(2)
C86 0.022(3) 0.032(3) 0.023(3) -0.001(2) 0.005(2) 0.000(2)
C87 0.027(3) 0.025(3) 0.024(3) -0.008(2) 0.011(2) -0.004(2)
C88 0.026(3) 0.015(2) 0.021(3) -0.002(2) 0.012(2) 0.001(2)
C89 0.021(3) 0.017(2) 0.018(3) 0.004(2) 0.012(2) 0.002(2)
C90 0.025(3) 0.014(2) 0.022(3) 0.001(2) 0.016(2) 0.003(2)
C91 0.019(3) 0.014(2) 0.019(3) 0.0047(19) 0.011(2) 0.000(2)
C92 0.020(3) 0.022(2) 0.020(3) 0.002(2) 0.008(2) 0.004(2)
C93 0.014(2) 0.030(3) 0.020(3) 0.003(2) 0.002(2) 0.000(2)
C94 0.022(3) 0.025(2) 0.019(3) -0.005(2) 0.005(2) -0.007(2)
C95 0.030(3) 0.017(2) 0.028(3) -0.003(2) 0.015(3) 0.000(2)
C96 0.022(3) 0.015(2) 0.018(3) 0.001(2) 0.011(2) 0.000(2)
C97 0.024(3) 0.012(2) 0.024(3) 0.005(2) 0.016(2) 0.007(2)
C98 0.019(3) 0.018(2) 0.013(2) 0.004(2) 0.008(2) 0.001(2)
C99 0.019(3) 0.017(2) 0.021(3) 0.003(2) 0.010(2) 0.004(2)
C100 0.014(2) 0.030(3) 0.018(3) 0.001(2) 0.002(2) -0.002(2)
C101 0.021(3) 0.022(3) 0.019(3) -0.004(2) 0.008(2) -0.004(2)
C102 0.018(3) 0.017(2) 0.022(3) 0.002(2) 0.010(2) 0.000(2)
C103 0.015(2) 0.019(2) 0.017(2) 0.000(2) 0.010(2) -0.002(2)
C104 0.016(2) 0.022(3) 0.016(3) 0.004(2) 0.007(2) 0.001(2)
C105 0.010(2) 0.022(2) 0.018(3) 0.002(2) 0.008(2) -0.0019(19)
C106 0.022(3) 0.026(3) 0.023(3) 0.002(2) 0.009(2) 0.000(2)
C107 0.017(3) 0.042(3) 0.021(3) -0.004(2) 0.007(2) -0.011(2)
C108 0.024(3) 0.035(3) 0.022(3) -0.006(2) 0.012(2) -0.007(2)
C109 0.027(3) 0.022(3) 0.027(3) -0.004(2) 0.015(3) -0.005(2)
C110 0.018(2) 0.020(2) 0.015(2) 0.003(2) 0.010(2) 0.001(2)
C111 0.016(3) 0.019(2) 0.018(3) 0.003(2) 0.009(2) 0.004(2)
C112 0.017(3) 0.019(2) 0.016(3) 0.001(2) 0.008(2) -0.002(2)

loop_
_atom_type_symbol
_atom_type_description
_atom_type_scat_dispersion_real
_atom_type_scat_dispersion_imag
_atom_type_scat_source
C C 0.0033 0.0016 'International Tables Vol C Tables 4.2.6.8 and 6.1.1.4'
H H 0.0000 0.0000 'International Tables Vol C Tables 4.2.6.8 and 6.1.1.4'
O O 0.0106 0.0060 'International Tables Vol C Tables 4.2.6.8 and 6.1.1.4'

loop_
_geom_angle_atom_site_label_1
_geom_angle_atom_site_label_2
_geom_angle_atom_site_label_3
_geom_angle
C1 O1 H1 109.5
C4 O2 H2O2 109.5
C15 O5 H5O5 109.5
C18 O6 H6O6 109.5
C43 O13 H13 109.5
C46 O14 H14 109.5
C85 O25 H25O 109.5
C88 O26 H26O 109.5
C71 O21 H21 109.5
C29 O9 H9 109.5
C32 O10 H10 109.5
C102 O30 H30O 109.5
C99 O29 H29 109.5
C57 O17 H17O 109.5
C60 O18 H18 109.5
C74 O22 H22 109.5
O1 C1 C11 123.8(4)
O1 C1 C2 117.5(4)
C11 C1 C2 118.6(4)
C3 C2 C1 120.4(5)
C3 C2 H2 119.8
C1 C2 H2 119.8
C2 C3 C4 122.0(4)
C2 C3 H3 119.0
C4 C3 H3 119.0
O2 C4 C3 117.4(4)
O2 C4 C12 122.7(4)
C3 C4 C12 119.8(4)
C13 C5 C6 120.2(5)
C13 C5 H5 119.9
C6 C5 H5 119.9
C5 C6 C7 119.7(4)
C5 C6 H6 120.1
C7 C6 H6 120.1
C6 C7 C8 121.2(4)
C6 C7 H7 119.4
C8 C7 H7 119.4
C7 C8 C14 119.1(4)
C7 C8 H8 120.5
C14 C8 H8 120.5
O3 C9 C11 121.9(4)
O3 C9 C14 120.4(4)
C11 C9 C14 117.7(4)
O4 C10 C12 121.3(4)
O4 C10 C13 119.8(4)
C12 C10 C13 118.9(4)
C1 C11 C12 120.5(4)
C1 C11 C9 118.9(4)
C12 C11 C9 120.6(4)
C4 C12 C11 118.6(4)
C4 C12 C10 120.2(4)
C11 C12 C10 121.2(4)
C5 C13 C14 120.8(4)
C5 C13 C10 119.8(4)
C14 C13 C10 119.4(4)
C13 C14 C8 119.0(4)
C13 C14 C9 122.1(4)
C8 C14 C9 118.9(4)
O5 C15 C20 123.6(4)
O5 C15 C16 117.7(4)
C20 C15 C16 118.7(4)
C17 C16 C15 120.6(4)
C17 C16 H16 119.7
C15 C16 H16 119.7
C16 C17 C18 121.4(4)
C16 C17 H17 119.3
C18 C17 H17 119.3
O6 C18 C17 117.5(4)
O6 C18 C19 122.2(4)
C17 C18 C19 120.3(4)
C18 C19 C20 118.1(4)
C18 C19 C28 120.4(4)
C20 C19 C28 121.6(4)
C15 C20 C19 120.9(4)
C15 C20 C21 119.3(4)
C19 C20 C21 119.8(4)
O7 C21 C20 121.8(4)
O7 C21 C22 119.9(4)
C20 C21 C22 118.4(4)
C27 C22 C23 119.2(4)
C27 C22 C21 121.7(4)
C23 C22 C21 119.0(4)
C24 C23 C22 119.2(4)
C24 C23 H23 120.4
C22 C23 H23 120.4
C23 C24 C25 120.7(4)
C23 C24 H24 119.7
C25 C24 H24 119.7
C26 C25 C24 120.2(4)
C26 C25 H25 119.9
C24 C25 H25 119.9
C25 C26 C27 120.2(4)
C25 C26 H26 119.9
C27 C26 H26 119.9
C26 C27 C22 120.4(4)
C26 C27 C28 120.3(4)
C22 C27 C28 119.4(4)
O8 C28 C19 121.5(4)
O8 C28 C27 119.3(4)
C19 C28 C27 119.1(4)
O9 C29 C42 124.4(4)
O9 C29 C30 116.9(4)
C42 C29 C30 118.7(4)
C31 C30 C29 120.9(4)
C31 C30 H30 119.5
C29 C30 H30 119.5
C30 C31 C32 120.5(5)
C30 C31 H31 119.8
C32 C31 H31 119.8
O10 C32 C33 122.9(4)
O10 C32 C31 116.7(4)
C33 C32 C31 120.4(4)
C32 C33 C42 119.1(4)
C32 C33 C34 120.6(4)
C42 C33 C34 120.2(4)
O12 C34 C33 120.4(4)
O12 C34 C35 119.9(4)
C33 C34 C35 119.6(4)
C36 C35 C40 120.4(4)
C36 C35 C34 119.7(4)
C40 C35 C34 119.9(4)
C35 C36 C37 120.1(5)
C35 C36 H36 120.0
C37 C36 H36 120.0
C38 C37 C36 119.6(4)
C38 C37 H37 120.2
C36 C37 H37 120.2
C37 C38 C39 121.3(4)
C37 C38 H38 119.4
C39 C38 H38 119.4
C38 C39 C40 119.0(5)
C38 C39 H39 120.5
C40 C39 H39 120.5
C35 C40 C39 119.6(5)
C35 C40 C41 121.7(4)
C39 C40 C41 118.6(4)
O11 C41 C40 120.4(4)
O11 C41 C42 121.5(4)
C40 C41 C42 118.1(4)
C29 C42 C33 120.3(4)
C29 C42 C41 119.4(4)
C33 C42 C41 120.3(4)
O13 C43 C56 124.6(4)
O13 C43 C44 116.8(4)
C56 C43 C44 118.6(4)
C45 C44 C43 120.7(5)
C45 C44 H44 119.6
C43 C44 H44 119.6
C44 C45 C46 121.2(5)
C44 C45 H45 119.4
C46 C45 H45 119.4
O14 C46 C45 117.2(4)
O14 C46 C47 122.8(5)
C45 C46 C47 120.1(4)
C46 C47 C56 118.8(4)
C46 C47 C48 120.2(4)
C56 C47 C48 120.9(4)
O16 C48 C47 121.1(4)
O16 C48 C49 119.1(4)
C47 C48 C49 119.7(4)
C50 C49 C54 119.9(4)
C50 C49 C48 120.6(4)
C54 C49 C48 119.5(4)
C51 C50 C49 120.6(5)
C51 C50 H50 119.7
C49 C50 H50 119.7
C52 C51 C50 120.3(5)
C52 C51 H51 119.8
C50 C51 H51 119.8
C51 C52 C53 120.9(5)
C51 C52 H52 119.5
C53 C52 H52 119.5
C52 C53 C54 118.9(5)
C52 C53 H53 120.6
C54 C53 H53 120.6
C49 C54 C53 119.4(4)
C49 C54 C55 121.8(4)
C53 C54 C55 118.8(4)
O15 C55 C56 121.7(4)
O15 C55 C54 120.5(4)
C56 C55 C54 117.8(4)
C43 C56 C47 120.5(4)
C43 C56 C55 119.3(4)
C47 C56 C55 120.2(4)
O17 C57 C70 124.4(4)
O17 C57 C58 116.8(4)
C70 C57 C58 118.8(4)
C59 C58 C57 121.0(5)
C59 C58 H58 119.5
C57 C58 H58 119.5
C58 C59 C60 120.9(4)
C58 C59 H59 119.5
C60 C59 H59 119.5
O18 C60 C61 123.8(4)
O18 C60 C59 116.8(4)
C61 C60 C59 119.4(4)
C60 C61 C70 119.6(4)
C60 C61 C62 119.5(4)
C70 C61 C62 120.9(4)
O20 C62 C61 121.5(4)
O20 C62 C63 119.6(4)
C61 C62 C63 119.0(4)
C64 C63 C68 120.0(4)
C64 C63 C62 120.3(4)
C68 C63 C62 119.6(4)
C63 C64 C65 120.3(5)
C63 C64 H64 119.9
C65 C64 H64 119.9
C64 C65 C66 119.9(4)
C64 C65 H65 120.1
C66 C65 H65 120.1
C67 C66 C65 120.7(4)
C67 C66 H66 119.7
C65 C66 H66 119.7
C66 C67 C68 119.5(4)
C66 C67 H67 120.2
C68 C67 H67 120.2
C63 C68 C67 119.6(4)
C63 C68 C69 121.4(4)
C67 C68 C69 119.0(4)
O19 C69 C70 121.4(4)
O19 C69 C68 119.9(4)
C70 C69 C68 118.7(4)
C57 C70 C61 120.3(4)
C57 C70 C69 119.5(4)
C61 C70 C69 120.2(4)
O21 C71 C84 124.6(4)
O21 C71 C72 117.2(4)
C84 C71 C72 118.2(4)
C73 C72 C71 121.4(4)
C73 C72 H72 119.3
C71 C72 H72 119.3
C72 C73 C74 121.0(5)
C72 C73 H73 119.5
C74 C73 H73 119.5
O22 C74 C75 124.1(4)
O22 C74 C73 116.7(4)
C75 C74 C73 119.2(5)
C74 C75 C84 119.4(4)
C74 C75 C76 120.2(4)
C84 C75 C76 120.4(4)
O24 C76 C75 120.5(4)
O24 C76 C77 120.0(4)
C75 C76 C77 119.5(4)
C78 C77 C82 120.2(5)
C78 C77 C76 119.5(4)
C82 C77 C76 120.2(4)
C79 C78 C77 120.4(5)
C79 C78 H78 119.8
C77 C78 H78 119.8
C80 C79 C78 119.6(4)
C80 C79 H79 120.2
C78 C79 H79 120.2
C79 C80 C81 121.7(5)
C79 C80 H80 119.1
C81 C80 H80 119.1
C80 C81 C82 118.3(5)
C80 C81 H81 120.9
C82 C81 H81 120.9
C77 C82 C81 119.8(4)
C77 C82 C83 121.8(4)
C81 C82 C83 118.4(4)
O23 C83 C82 121.1(4)
O23 C83 C84 121.0(4)
C82 C83 C84 117.9(4)
C71 C84 C75 120.7(4)
C71 C84 C83 119.1(4)
C75 C84 C83 120.2(4)
O25 C85 C98 123.8(4)
O25 C85 C86 117.3(4)
C98 C85 C86 118.9(4)
C87 C86 C85 120.5(5)
C87 C86 H86 119.8
C85 C86 H86 119.8
C86 C87 C88 121.5(5)
C86 C87 H87 119.2
C88 C87 H87 119.2
O26 C88 C87 117.1(4)
O26 C88 C89 123.6(4)
C87 C88 C89 119.4(4)
C88 C89 C98 118.9(4)
C88 C89 C90 119.9(4)
C98 C89 C90 121.2(4)
O28 C90 C89 121.3(4)
O28 C90 C91 119.4(4)
C89 C90 C91 119.3(4)
C92 C91 C96 121.4(4)
C92 C91 C90 119.2(4)
C96 C91 C90 119.5(4)
C91 C92 C93 119.0(4)
C91 C92 H92 120.5
C93 C92 H92 120.5
C94 C93 C92 120.3(4)
C94 C93 H93 119.9
C92 C93 H93 119.9
C95 C94 C93 121.1(4)
C95 C94 H94 119.5
C93 C94 H94 119.5
C94 C95 C96 118.9(5)
C94 C95 H95 120.6
C96 C95 H95 120.6
C91 C96 C95 119.4(5)
C91 C96 C97 121.9(4)
C95 C96 C97 118.7(4)
O27 C97 C96 120.3(4)
O27 C97 C98 121.0(4)
C96 C97 C98 118.6(4)
C85 C98 C89 120.9(4)
C85 C98 C97 119.6(4)
C89 C98 C97 119.5(4)
O29 C99 C100 116.3(4)
O29 C99 C112 123.6(4)
C100 C99 C112 120.1(4)
C101 C100 C99 121.2(4)
C101 C100 H100 119.4
C99 C100 H100 119.4
C100 C101 C102 120.9(4)
C100 C101 H101 119.6
C102 C101 H101 119.6
O30 C102 C103 125.2(4)
O30 C102 C101 116.8(4)
C103 C102 C101 117.9(4)
C102 C103 C112 121.3(4)
C102 C103 C104 118.2(4)
C112 C103 C104 120.5(4)
O32 C104 C103 121.5(4)
O32 C104 C105 120.7(4)
C103 C104 C105 117.8(4)
C110 C105 C106 119.8(4)
C110 C105 C104 122.1(4)
C106 C105 C104 118.1(4)
C107 C106 C105 118.7(5)
C107 C106 H106 120.7
C105 C106 H106 120.7
C106 C107 C108 120.5(4)
C106 C107 H107 119.8
C108 C107 H107 119.8
C109 C108 C107 120.1(5)
C109 C108 H108 120.0
C107 C108 H108 120.0
C110 C109 C108 120.4(5)
C110 C109 H109 119.8
C108 C109 H109 119.8
C109 C110 C105 120.5(4)
C109 C110 C111 119.8(4)
C105 C110 C111 119.6(4)
O31 C111 C112 121.2(4)
O31 C111 C110 119.8(4)
C112 C111 C110 119.1(4)
C99 C112 C103 118.6(4)
C99 C112 C111 120.5(4)
C103 C112 C111 120.9(4)

loop_
_geom_bond_atom_site_label_1
_geom_bond_atom_site_label_2
_geom_bond_distance
O3 C9 1.217(5)
O1 C1 1.339(5)
O1 H1 0.8200
O4 C10 1.242(5)
O2 C4 1.353(5)
O2 H2O2 0.8200
O8 C28 1.240(5)
O7 C21 1.221(5)
O5 C15 1.340(5)
O5 H5O5 0.8200
O6 C18 1.353(5)
O6 H6O6 0.8200
O15 C55 1.225(5)
O16 C48 1.247(5)
O13 C43 1.343(5)
O13 H13 0.8200
O14 C46 1.356(5)
O14 H14 0.8200
O27 C97 1.233(5)
O25 C85 1.353(5)
O25 H25O 0.8200
O28 C90 1.239(5)
O26 C88 1.347(5)
O26 H26O 0.8200
O23 C83 1.227(6)
O21 C71 1.342(6)
O21 H21 0.8200
O24 C76 1.241(5)
O12 C34 1.242(5)
O9 C29 1.342(5)
O9 H9 0.8200
O10 C32 1.360(5)
O10 H10 0.8200
O11 C41 1.224(5)
O30 C102 1.334(5)
O30 H30O 0.8200
O29 C99 1.349(5)
O29 H29 0.8200
O32 C104 1.219(5)
O31 C111 1.234(5)
O17 C57 1.342(5)
O17 H17O 0.8200
O19 C69 1.230(5)
O20 C62 1.235(5)
O18 C60 1.346(5)
O18 H18 0.8200
O22 C74 1.347(5)
O22 H22 0.8200
C1 C11 1.408(6)
C1 C2 1.416(7)
C2 C3 1.362(7)
C2 H2 0.9300
C3 C4 1.383(7)
C3 H3 0.9300
C4 C12 1.412(6)
C5 C13 1.374(6)
C5 C6 1.375(7)
C5 H5 0.9300
C6 C7 1.380(6)
C6 H6 0.9300
C7 C8 1.381(7)
C7 H7 0.9300
C8 C14 1.405(6)
C8 H8 0.9300
C9 C11 1.466(6)
C9 C14 1.484(6)
C10 C12 1.448(6)
C10 C13 1.495(6)
C11 C12 1.420(6)
C13 C14 1.392(6)
C15 C20 1.402(6)
C15 C16 1.423(6)
C16 C17 1.361(6)
C16 H16 0.9300
C17 C18 1.395(7)
C17 H17 0.9300
C18 C19 1.414(6)
C19 C20 1.427(6)
C19 C28 1.440(6)
C20 C21 1.462(6)
C21 C22 1.481(6)
C22 C27 1.397(6)
C22 C23 1.407(6)
C23 C24 1.381(6)
C23 H23 0.9300
C24 C25 1.385(6)
C24 H24 0.9300
C25 C26 1.373(6)
C25 H25 0.9300
C26 C27 1.376(6)
C26 H26 0.9300
C27 C28 1.489(6)
C29 C42 1.393(6)
C29 C30 1.415(7)
C30 C31 1.370(6)
C30 H30 0.9300
C31 C32 1.395(7)
C31 H31 0.9300
C32 C33 1.388(6)
C33 C42 1.426(6)
C33 C34 1.465(6)
C34 C35 1.472(7)
C35 C36 1.384(7)
C35 C40 1.398(6)
C36 C37 1.395(7)
C36 H36 0.9300
C37 C38 1.386(6)
C37 H37 0.9300
C38 C39 1.388(7)
C38 H38 0.9300
C39 C40 1.410(6)
C39 H39 0.9300
C40 C41 1.478(7)
C41 C42 1.478(6)
C43 C56 1.396(6)
C43 C44 1.415(7)
C44 C45 1.364(7)
C44 H44 0.9300
C45 C46 1.382(7)
C45 H45 0.9300
C46 C47 1.405(7)
C47 C56 1.416(6)
C47 C48 1.454(7)
C48 C49 1.470(7)
C49 C50 1.379(7)
C49 C54 1.401(7)
C50 C51 1.376(7)
C50 H50 0.9300
C51 C52 1.375(7)
C51 H51 0.9300
C52 C53 1.388(7)
C52 H52 0.9300
C53 C54 1.413(6)
C53 H53 0.9300
C54 C55 1.482(6)
C55 C56 1.476(6)
C57 C70 1.398(7)
C57 C58 1.412(7)
C58 C59 1.365(7)
C58 H58 0.9300
C59 C60 1.405(6)
C59 H59 0.9300
C60 C61 1.395(6)
C61 C70 1.419(6)
C61 C62 1.457(6)
C62 C63 1.486(6)
C63 C64 1.373(6)
C63 C68 1.397(6)
C64 C65 1.386(7)
C64 H64 0.9300
C65 C66 1.386(6)
C65 H65 0.9300
C66 C67 1.373(6)
C66 H66 0.9300
C67 C68 1.403(6)
C67 H67 0.9300
C68 C69 1.475(6)
C69 C70 1.459(7)
C71 C84 1.379(7)
C71 C72 1.417(7)
C72 C73 1.351(7)
C72 H72 0.9300
C73 C74 1.401(7)
C73 H73 0.9300
C74 C75 1.392(6)
C75 C84 1.422(6)
C75 C76 1.466(7)
C76 C77 1.478(6)
C77 C78 1.386(6)
C77 C82 1.387(6)
C78 C79 1.380(7)
C78 H78 0.9300
C79 C80 1.380(7)
C79 H79 0.9300
C80 C81 1.385(7)
C80 H80 0.9300
C81 C82 1.417(6)
C81 H81 0.9300
C82 C83 1.481(6)
C83 C84 1.489(7)
C85 C98 1.381(6)
C85 C86 1.417(7)
C86 C87 1.357(7)
C86 H86 0.9300
C87 C88 1.395(7)
C87 H87 0.9300
C88 C89 1.404(6)
C89 C98 1.419(6)
C89 C90 1.457(7)
C90 C91 1.490(6)
C91 C92 1.378(7)
C91 C96 1.391(6)
C92 C93 1.401(6)
C92 H92 0.9300
C93 C94 1.385(6)
C93 H93 0.9300
C94 C95 1.383(7)
C94 H94 0.9300
C95 C96 1.418(6)
C95 H95 0.9300
C96 C97 1.475(7)
C97 C98 1.479(6)
C99 C100 1.392(7)
C99 C112 1.397(6)
C100 C101 1.370(6)
C100 H100 0.9300
C101 C102 1.414(6)
C101 H101 0.9300
C102 C103 1.402(6)
C103 C112 1.421(6)
C103 C104 1.472(6)
C104 C105 1.481(6)
C105 C110 1.388(6)
C105 C106 1.410(6)
C106 C107 1.386(7)
C106 H106 0.9300
C107 C108 1.394(7)
C107 H107 0.9300
C108 C109 1.375(7)
C108 H108 0.9300
C109 C110 1.370(6)
C109 H109 0.9300
C110 C111 1.494(6)
C111 C112 1.451(6)

loop_
_geom_torsion_atom_site_label_1
_geom_torsion_atom_site_label_2
_geom_torsion_atom_site_label_3
_geom_torsion_atom_site_label_4
_geom_torsion
O1 C1 C2 C3 179.7(4)
C11 C1 C2 C3 -0.2(7)
C1 C2 C3 C4 0.8(8)
C2 C3 C4 O2 -179.1(4)
C2 C3 C4 C12 -0.6(7)
C13 C5 C6 C7 1.3(7)
C5 C6 C7 C8 -1.5(7)
C6 C7 C8 C14 0.4(7)
O1 C1 C11 C12 179.6(4)
C2 C1 C11 C12 -0.6(7)
O1 C1 C11 C9 -0.4(7)
C2 C1 C11 C9 179.5(4)
O3 C9 C11 C1 -1.4(7)
C14 C9 C11 C1 178.4(4)
O3 C9 C11 C12 178.7(4)
C14 C9 C11 C12 -1.6(6)
O2 C4 C12 C11 178.3(4)
C3 C4 C12 C11 -0.1(7)
O2 C4 C12 C10 -1.3(7)
C3 C4 C12 C10 -179.7(4)
C1 C11 C12 C4 0.7(7)
C9 C11 C12 C4 -179.4(4)
C1 C11 C12 C10 -179.7(4)
C9 C11 C12 C10 0.2(7)
O4 C10 C12 C4 0.0(7)
C13 C10 C12 C4 180.0(4)
O4 C10 C12 C11 -179.6(4)
C13 C10 C12 C11 0.4(7)
C6 C5 C13 C14 0.1(7)
C6 C5 C13 C10 -178.9(4)
O4 C10 C13 C5 -0.6(7)
C12 C10 C13 C5 179.5(4)
O4 C10 C13 C14 -179.6(4)
C12 C10 C13 C14 0.4(6)
C5 C13 C14 C8 -1.3(7)
C10 C13 C14 C8 177.7(4)
C5 C13 C14 C9 179.1(4)
C10 C13 C14 C9 -1.8(7)
C7 C8 C14 C13 1.0(7)
C7 C8 C14 C9 -179.4(4)
O3 C9 C14 C13 -177.9(4)
C11 C9 C14 C13 2.4(6)
O3 C9 C14 C8 2.5(7)
C11 C9 C14 C8 -177.2(4)
O5 C15 C16 C17 -179.5(4)
C20 C15 C16 C17 1.4(7)
C15 C16 C17 C18 0.4(7)
C16 C17 C18 O6 -179.4(4)
C16 C17 C18 C19 -1.7(7)
O6 C18 C19 C20 178.7(4)
C17 C18 C19 C20 1.1(7)
O6 C18 C19 C28 -0.4(7)
C17 C18 C19 C28 -178.1(4)
O5 C15 C20 C19 179.0(4)
C16 C15 C20 C19 -2.0(7)
O5 C15 C20 C21 -0.9(7)
C16 C15 C20 C21 178.2(4)
C18 C19 C20 C15 0.8(7)
C28 C19 C20 C15 179.9(4)
C18 C19 C20 C21 -179.4(4)
C28 C19 C20 C21 -0.3(7)
C15 C20 C21 O7 1.3(7)
C19 C20 C21 O7 -178.6(4)
C15 C20 C21 C22 -177.7(4)
C19 C20 C21 C22 2.4(6)
O7 C21 C22 C27 179.3(4)
C20 C21 C22 C27 -1.7(6)
O7 C21 C22 C23 -0.5(7)
C20 C21 C22 C23 178.5(4)
C27 C22 C23 C24 1.5(7)
C21 C22 C23 C24 -178.8(4)
C22 C23 C24 C25 -0.1(7)
C23 C24 C25 C26 -1.1(7)
C24 C25 C26 C27 0.8(7)
C25 C26 C27 C22 0.6(7)
C25 C26 C27 C28 -179.8(4)
C23 C22 C27 C26 -1.8(7)
C21 C22 C27 C26 178.5(4)
C23 C22 C27 C28 178.7(4)
C21 C22 C27 C28 -1.1(6)
C18 C19 C28 O8 -2.7(7)
C20 C19 C28 O8 178.2(4)
C18 C19 C28 C27 176.5(4)
C20 C19 C28 C27 -2.6(7)
C26 C27 C28 O8 2.9(7)
C22 C27 C28 O8 -177.5(4)
C26 C27 C28 C19 -176.3(4)
C22 C27 C28 C19 3.3(6)
O9 C29 C30 C31 179.9(4)
C42 C29 C30 C31 0.1(7)
C29 C30 C31 C32 0.5(7)
C30 C31 C32 O10 179.6(4)
C30 C31 C32 C33 -0.8(7)
O10 C32 C33 C42 -179.9(4)
C31 C32 C33 C42 0.5(7)
O10 C32 C33 C34 1.2(7)
C31 C32 C33 C34 -178.4(4)
C32 C33 C34 O12 -2.3(7)
C42 C33 C34 O12 178.7(4)
C32 C33 C34 C35 177.1(4)
C42 C33 C34 C35 -1.8(7)
O12 C34 C35 C36 2.2(7)
C33 C34 C35 C36 -177.2(4)
O12 C34 C35 C40 -178.3(4)
C33 C34 C35 C40 2.2(7)
C40 C35 C36 C37 -0.6(7)
C34 C35 C36 C37 178.9(5)
C35 C36 C37 C38 1.0(7)
C36 C37 C38 C39 -0.9(8)
C37 C38 C39 C40 0.3(7)
C36 C35 C40 C39 0.0(7)
C34 C35 C40 C39 -179.4(4)
C36 C35 C40 C41 179.1(4)
C34 C35 C40 C41 -0.3(7)
C38 C39 C40 C35 0.1(7)
C38 C39 C40 C41 -179.1(4)
C35 C40 C41 O11 179.2(4)
C39 C40 C41 O11 -1.7(7)
C35 C40 C41 C42 -2.0(7)
C39 C40 C41 C42 177.1(4)
O9 C29 C42 C33 179.9(4)
C30 C29 C42 C33 -0.4(7)
O9 C29 C42 C41 -0.6(7)
C30 C29 C42 C41 179.1(4)
C32 C33 C42 C29 0.1(7)
C34 C33 C42 C29 179.0(4)
C32 C33 C42 C41 -179.4(4)
C34 C33 C42 C41 -0.5(7)
O11 C41 C42 C29 1.6(7)
C40 C41 C42 C29 -177.1(4)
O11 C41 C42 C33 -178.8(4)
C40 C41 C42 C33 2.4(7)
O13 C43 C44 C45 179.3(4)
C56 C43 C44 C45 -1.5(7)
C43 C44 C45 C46 -0.2(7)
C44 C45 C46 O14 -179.6(4)
C44 C45 C46 C47 1.3(7)
O14 C46 C47 C56 -179.7(4)
C45 C46 C47 C56 -0.7(7)
O14 C46 C47 C48 0.5(7)
C45 C46 C47 C48 179.6(5)
C46 C47 C48 O16 0.4(7)
C56 C47 C48 O16 -179.3(4)
C46 C47 C48 C49 -178.5(4)
C56 C47 C48 C49 1.8(7)
O16 C48 C49 C50 0.5(7)
C47 C48 C49 C50 179.5(4)
O16 C48 C49 C54 179.7(4)
C47 C48 C49 C54 -1.4(7)
C54 C49 C50 C51 -0.3(7)
C48 C49 C50 C51 178.9(5)
C49 C50 C51 C52 -0.3(8)
C50 C51 C52 C53 0.6(8)
C51 C52 C53 C54 -0.3(8)
C50 C49 C54 C53 0.5(7)
C48 C49 C54 C53 -178.7(4)
C50 C49 C54 C55 179.5(4)
C48 C49 C54 C55 0.4(7)
C52 C53 C54 C49 -0.2(7)
C52 C53 C54 C55 -179.3(4)
C49 C54 C55 O15 -179.5(5)
C53 C54 C55 O15 -0.5(7)
C49 C54 C55 C56 0.3(7)
C53 C54 C55 C56 179.3(4)
O13 C43 C56 C47 -178.8(4)
C44 C43 C56 C47 2.1(7)
O13 C43 C56 C55 1.0(7)
C44 C43 C56 C55 -178.1(4)
C46 C47 C56 C43 -1.0(7)
C48 C47 C56 C43 178.7(5)
C46 C47 C56 C55 179.2(4)
C48 C47 C56 C55 -1.1(7)
O15 C55 C56 C43 0.1(7)
C54 C55 C56 C43 -179.7(4)
O15 C55 C56 C47 179.9(4)
C54 C55 C56 C47 0.1(6)
O17 C57 C58 C59 -179.4(5)
C70 C57 C58 C59 0.6(7)
C57 C58 C59 C60 -0.7(8)
C58 C59 C60 O18 -178.3(4)
C58 C59 C60 C61 0.5(7)
O18 C60 C61 C70 178.5(4)
C59 C60 C61 C70 -0.1(7)
O18 C60 C61 C62 -1.4(7)
C59 C60 C61 C62 179.9(5)
C60 C61 C62 O20 -1.7(7)
C70 C61 C62 O20 178.4(4)
C60 C61 C62 C63 177.6(4)
C70 C61 C62 C63 -2.4(6)
O20 C62 C63 C64 2.3(7)
C61 C62 C63 C64 -177.0(4)
O20 C62 C63 C68 -177.8(4)
C61 C62 C63 C68 2.9(6)
C68 C63 C64 C65 0.2(7)
C62 C63 C64 C65 -179.9(4)
C63 C64 C65 C66 0.3(7)
C64 C65 C66 C67 -0.4(7)
C65 C66 C67 C68 -0.1(7)
C64 C63 C68 C67 -0.7(7)
C62 C63 C68 C67 179.4(4)
C64 C63 C68 C69 179.5(4)
C62 C63 C68 C69 -0.4(7)
C66 C67 C68 C63 0.6(7)
C66 C67 C68 C69 -179.6(4)
C63 C68 C69 O19 176.6(4)
C67 C68 C69 O19 -3.2(7)
C63 C68 C69 C70 -2.6(7)
C67 C68 C69 C70 177.5(4)
O17 C57 C70 C61 179.7(4)
C58 C57 C70 C61 -0.3(7)
O17 C57 C70 C69 0.5(7)
C58 C57 C70 C69 -179.6(4)
C60 C61 C70 C57 0.1(7)
C62 C61 C70 C57 -180.0(4)
C60 C61 C70 C69 179.3(4)
C62 C61 C70 C69 -0.7(7)
O19 C69 C70 C57 3.2(7)
C68 C69 C70 C57 -177.5(4)
O19 C69 C70 C61 -176.0(4)
C68 C69 C70 C61 3.2(6)
O21 C71 C72 C73 178.7(5)
C84 C71 C72 C73 -1.6(7)
C71 C72 C73 C74 1.3(8)
C72 C73 C74 O22 179.2(5)
C72 C73 C74 C75 -0.4(8)
O22 C74 C75 C84 -179.7(4)
C73 C74 C75 C84 -0.1(7)
O22 C74 C75 C76 -1.1(7)
C73 C74 C75 C76 178.5(4)
C74 C75 C76 O24 -1.9(7)
C84 C75 C76 O24 176.7(4)
C74 C75 C76 C77 179.0(4)
C84 C75 C76 C77 -2.4(6)
O24 C76 C77 C78 1.3(7)
C75 C76 C77 C78 -179.6(4)
O24 C76 C77 C82 -177.7(4)
C75 C76 C77 C82 1.4(7)
C82 C77 C78 C79 0.1(7)
C76 C77 C78 C79 -178.9(4)
C77 C78 C79 C80 -1.1(7)
C78 C79 C80 C81 1.3(8)
C79 C80 C81 C82 -0.5(8)
C78 C77 C82 C81 0.7(7)
C76 C77 C82 C81 179.7(4)
C78 C77 C82 C83 -178.3(4)
C76 C77 C82 C83 0.7(7)
C80 C81 C82 C77 -0.5(7)
C80 C81 C82 C83 178.6(4)
C77 C82 C83 O23 177.5(5)
C81 C82 C83 O23 -1.6(7)
C77 C82 C83 C84 -1.7(7)
C81 C82 C83 C84 179.2(4)
O21 C71 C84 C75 -179.3(4)
C72 C71 C84 C75 1.0(7)
O21 C71 C84 C83 0.6(7)
C72 C71 C84 C83 -179.1(4)
C74 C75 C84 C71 -0.2(7)
C76 C75 C84 C71 -178.8(4)
C74 C75 C84 C83 179.9(4)
C76 C75 C84 C83 1.3(7)
O23 C83 C84 C71 1.6(7)
C82 C83 C84 C71 -179.2(4)
O23 C83 C84 C75 -178.5(4)
C82 C83 C84 C75 0.7(6)
O25 C85 C86 C87 179.2(5)
C98 C85 C86 C87 0.0(8)
C85 C86 C87 C88 0.2(8)
C86 C87 C88 O26 -179.1(5)
C86 C87 C88 C89 0.3(7)
O26 C88 C89 C98 178.5(4)
C87 C88 C89 C98 -0.9(7)
O26 C88 C89 C90 -0.4(7)
C87 C88 C89 C90 -179.8(4)
C88 C89 C90 O28 -2.2(7)
C98 C89 C90 O28 178.9(4)
C88 C89 C90 C91 178.5(4)
C98 C89 C90 C91 -0.4(6)
O28 C90 C91 C92 0.6(7)
C89 C90 C91 C92 179.9(4)
O28 C90 C91 C96 -179.3(4)
C89 C90 C91 C96 0.0(6)
C96 C91 C92 C93 -0.4(7)
C90 C91 C92 C93 179.7(4)
C91 C92 C93 C94 -0.6(7)
C92 C93 C94 C95 1.3(7)
C93 C94 C95 C96 -1.0(7)
C92 C91 C96 C95 0.6(7)
C90 C91 C96 C95 -179.4(4)
C92 C91 C96 C97 -178.6(4)
C90 C91 C96 C97 1.3(7)
C94 C95 C96 C91 0.1(7)
C94 C95 C96 C97 179.3(4)
C91 C96 C97 O27 178.7(4)
C95 C96 C97 O27 -0.6(7)
C91 C96 C97 C98 -2.2(7)
C95 C96 C97 C98 178.5(4)
O25 C85 C98 C89 -179.8(4)
C86 C85 C98 C89 -0.6(7)
O25 C85 C98 C97 0.7(7)
C86 C85 C98 C97 179.9(4)
C88 C89 C98 C85 1.0(7)
C90 C89 C98 C85 179.9(4)
C88 C89 C98 C97 -179.4(4)
C90 C89 C98 C97 -0.5(6)
O27 C97 C98 C85 0.4(7)
C96 C97 C98 C85 -178.7(4)
O27 C97 C98 C89 -179.1(4)
C96 C97 C98 C89 1.8(6)
O29 C99 C100 C101 179.8(4)
C112 C99 C100 C101 -1.1(7)
C99 C100 C101 C102 1.9(7)
C100 C101 C102 O30 179.7(4)
C100 C101 C102 C103 -1.4(7)
O30 C102 C103 C112 179.0(4)
C101 C102 C103 C112 0.2(7)
O30 C102 C103 C104 0.9(7)
C101 C102 C103 C104 -177.8(4)
C102 C103 C104 O32 0.1(7)
C112 C103 C104 O32 -178.0(4)
C102 C103 C104 C105 179.2(4)
C112 C103 C104 C105 1.2(6)
O32 C104 C105 C110 177.8(4)
C103 C104 C105 C110 -1.3(7)
O32 C104 C105 C106 -0.2(7)
C103 C104 C105 C106 -179.4(4)
C110 C105 C106 C107 1.7(7)
C104 C105 C106 C107 179.8(4)
C105 C106 C107 C108 -1.4(7)
C106 C107 C108 C109 0.1(7)
C107 C108 C109 C110 1.0(7)
C108 C109 C110 C105 -0.6(7)
C108 C109 C110 C111 180.0(4)
C106 C105 C110 C109 -0.7(7)
C104 C105 C110 C109 -178.7(4)
C106 C105 C110 C111 178.6(4)
C104 C105 C110 C111 0.6(7)
C109 C110 C111 O31 -0.9(7)
C105 C110 C111 O31 179.7(4)
C109 C110 C111 C112 179.6(4)
C105 C110 C111 C112 0.2(7)
O29 C99 C112 C103 178.9(4)
C100 C99 C112 C103 -0.1(7)
O29 C99 C112 C111 -2.2(7)
C100 C99 C112 C111 178.8(4)
C102 C103 C112 C99 0.5(7)
C104 C103 C112 C99 178.5(4)
C102 C103 C112 C111 -178.4(4)
C104 C103 C112 C111 -0.4(7)
O31 C111 C112 C99 1.3(7)
C110 C111 C112 C99 -179.2(4)
O31 C111 C112 C103 -179.8(4)
C110 C111 C112 C103 -0.4(7)
